data_2202089
loop_
_publ_author_name
'Parvez, Masood'
'Clark, Peter D.'
'Primak, Alex'

_publ_section_title
;
 <i>trans</i>-2,3-Bis(methylsulfonyl)indane
;
_journal_issue 6
_journal_name_full 'Acta Crystallographica Section E'
_journal_page_first o783
_journal_page_last o785
_journal_paper_doi 10.1107/S1600536803009504
_journal_volume 59
_journal_year 2003
_chemical_formula_iupac 'C11 H14 O4 S2'
_chemical_formula_moiety 'C11 H14 O4 S2'
_chemical_formula_sum 'C11 H14 O4 S2'
_chemical_formula_weight 274.34
_chemical_melting_point 415
_chemical_name_common trans-2,3-bis(methylsulfonyl)indane
_chemical_name_systematic trans-2,3-bis(methylsulfonyl)indane
_space_group_IT_number 14
_symmetry_cell_setting monoclinic
_symmetry_space_group_name_Hall '-P 2yab'
_symmetry_space_group_name_H-M 'P 1 21/a 1'
_atom_sites_solution_hydrogens geom
_atom_sites_solution_primary direct
_atom_sites_solution_secondary difmap
_cell_angle_alpha 90.00
_cell_angle_beta 91.82(2)
_cell_angle_gamma 90.00
_cell_formula_units_Z 4
_cell_length_a 11.138(6)
_cell_length_b 8.102(2)
_cell_length_c 13.307(2)
_cell_measurement_reflns_used 12
_cell_measurement_temperature 170(2)
_cell_measurement_theta_max 30.0
_cell_measurement_theta_min 15.0
_cell_volume 1200.2(7)
_computing_cell_refinement
;
MSC/AFC Diffractometer Control Software
;
_computing_data_collection
;MSC/AFC Diffractometer Control Software (Molecular Structure Corporation,
 1988)
;
_computing_data_reduction 'TEXSAN (Molecular Structure Corporation, 1994)'
_computing_molecular_graphics 'ORTEPII (Johnson, 1976)'
_computing_publication_material 'SHELXL97 (Sheldrick, 1997)'
_computing_structure_refinement 'SHELXL97 (Sheldrick, 1997)'
_computing_structure_solution 'SAPI91 (Fan, 1991)'
_diffrn_ambient_temperature 170(2)
_diffrn_measured_fraction_theta_full 1.00
_diffrn_measured_fraction_theta_max 1.00
_diffrn_measurement_device_type 'Rigaku AFC-6S'
_diffrn_measurement_method \w/2\q
_diffrn_radiation_monochromator graphite
_diffrn_radiation_source 'fine-focus sealed tube'
_diffrn_radiation_type MoK\a
_diffrn_radiation_wavelength 0.71069
_diffrn_reflns_av_R_equivalents 0.042
_diffrn_reflns_av_sigmaI/netI 0.136
_diffrn_reflns_limit_h_max 13
_diffrn_reflns_limit_h_min 0
_diffrn_reflns_limit_k_max 9
_diffrn_reflns_limit_k_min 0
_diffrn_reflns_limit_l_max 15
_diffrn_reflns_limit_l_min -15
_diffrn_reflns_number 2249
_diffrn_reflns_theta_full 25.1
_diffrn_reflns_theta_max 25.1
_diffrn_reflns_theta_min 2.9
_diffrn_standards_decay_% 1.4
_diffrn_standards_interval_count 200
_diffrn_standards_number 3
_exptl_absorpt_coefficient_mu 0.44
_exptl_absorpt_correction_T_max 0.970
_exptl_absorpt_correction_T_min 0.843
_exptl_absorpt_correction_type empirical
_exptl_absorpt_process_details 'via \y scans (North et al., 1968)'
_exptl_crystal_colour colorless
_exptl_crystal_density_diffrn 1.518
_exptl_crystal_density_meas ?
_exptl_crystal_density_method 'not measured'
_exptl_crystal_description plate
_exptl_crystal_F_000 576
_exptl_crystal_size_max 0.40
_exptl_crystal_size_mid 0.30
_exptl_crystal_size_min 0.07
_refine_diff_density_max 0.33
_refine_diff_density_min -0.34
_refine_ls_extinction_method none
_refine_ls_goodness_of_fit_ref 0.98
_refine_ls_hydrogen_treatment constr
_refine_ls_matrix_type full
_refine_ls_number_parameters 156
_refine_ls_number_reflns 2128
_refine_ls_number_restraints 0
_refine_ls_restrained_S_all 0.98
_refine_ls_R_factor_all 0.151
_refine_ls_R_factor_gt 0.042
_refine_ls_shift/su_max 0.001
_refine_ls_shift/su_mean 0.00
_refine_ls_structure_factor_coef Fsqd
_refine_ls_weighting_details 'calc w = 1/[\s^2^(Fo^2^)+(0.05P)^2^+0.402P] where P = (Fo^2^+2Fc^2^)/3'
_refine_ls_weighting_scheme calc
_refine_ls_wR_factor_gt 0.100
_refine_ls_wR_factor_ref 0.134
_reflns_number_gt 1034
_reflns_number_total 2128
_reflns_threshold_expression I>2\s(I)
_cod_data_source_file na6230.cif
_cod_data_source_block 2
_cod_depositor_comments
;
The following automatic conversions were performed:
'_symmetry_cell_setting' value 'Monoclinic' changed to 'monoclinic'
according to '/home/saulius/struct/CIF-dictionaries/cif_core.dic'
dictionary named 'cif_core.dic' version 2.4.1 from 2010-06-29.

Automatic conversion script
Id: cif_fix_enum 1527 2010-12-29 10:47:43Z saulius 

The following automatic conversions were performed:

'_symmetry_cell_setting' value 'Monoclinic' changed to 'monoclinic'
according to /home/saulius/struct/CIF-dictionaries/cif_core.dic
dictionary named 'cif_core.dic' version 2.4.1 from 2010-06-29.

Automatic conversion script
Id: cif_fix_values 1715 2011-07-08 13:25:40Z adriana 

The following automatic conversions were performed:

'_exptl_crystal_density_meas' value 'not measured' was changed to '?'
- the value is perceived as not measured.

Automatic conversion script
Id: cif_fix_values 3008 2015-01-20 13:52:24Z robertas 
;
_cod_original_sg_symbol_H-M 'P 21/a'
_cod_database_code 2202089
_cod_database_fobs_code 2202089

loop_
_symmetry_equiv_pos_as_xyz
'x, y, z'
'-x+1/2, y+1/2, -z'
'-x, -y, -z'
'x-1/2, -y-1/2, z'

loop_
_atom_site_label
_atom_site_fract_x
_atom_site_fract_y
_atom_site_fract_z
_atom_site_U_iso_or_equiv
_atom_site_adp_type
_atom_site_calc_flag
_atom_site_refinement_flags
_atom_site_occupancy
_atom_site_disorder_assembly
_atom_site_disorder_group
_atom_site_type_symbol
S1 0.75311(11) 0.35653(16) 0.13360(9) 0.0258(3) Uani d . 1 . . S
S2 0.49376(11) 0.69883(16) 0.20879(10) 0.0260(3) Uani d . 1 . . S
O1 0.8827(3) 0.3594(5) 0.1467(2) 0.0325(9) Uani d . 1 . . O
O2 0.7027(3) 0.4036(5) 0.0362(2) 0.0384(10) Uani d . 1 . . O
O3 0.5510(3) 0.7965(4) 0.2866(3) 0.0373(9) Uani d . 1 . . O
O4 0.3639(3) 0.6850(4) 0.2074(3) 0.0354(9) Uani d . 1 . . O
C1 0.6907(4) 0.4931(6) 0.2246(3) 0.0217(11) Uani d . 1 . . C
H1 0.7204 0.6076 0.2122 0.026 Uiso calc R 1 . . H
C2 0.5516(4) 0.4934(6) 0.2164(3) 0.0219(11) Uani d . 1 . . C
H2 0.5241 0.4295 0.1556 0.026 Uiso calc R 1 . . H
C3 0.5074(4) 0.4075(6) 0.3119(3) 0.0277(12) Uani d . 1 . . C
H3A 0.4426 0.4722 0.3426 0.033 Uiso calc R 1 . . H
H3B 0.4771 0.2953 0.2963 0.033 Uiso calc R 1 . . H
C4 0.6170(4) 0.3999(6) 0.3812(4) 0.0252(12) Uani d . 1 . . C
C5 0.6245(4) 0.3530(6) 0.4814(3) 0.0307(13) Uani d . 1 . . C
H5 0.5546 0.3181 0.5146 0.037 Uiso calc R 1 . . H
C6 0.7346(4) 0.3577(6) 0.5326(4) 0.0294(12) Uani d . 1 . . C
H6 0.7399 0.3272 0.6016 0.035 Uiso calc R 1 . . H
C7 0.8369(5) 0.4063(6) 0.4844(4) 0.0303(13) Uani d . 1 . . C
H7 0.9119 0.4082 0.5205 0.036 Uiso calc R 1 . . H
C8 0.8312(4) 0.4523(6) 0.3839(4) 0.0278(12) Uani d . 1 . . C
H8 0.9013 0.4862 0.3507 0.033 Uiso calc R 1 . . H
C9 0.7199(4) 0.4474(6) 0.3329(3) 0.0224(11) Uani d . 1 . . C
C10 0.7020(4) 0.1593(6) 0.1642(4) 0.0347(13) Uani d . 1 . . C
H10A 0.7353 0.0783 0.1180 0.052 Uiso calc R 1 . . H
H10B 0.6141 0.1567 0.1585 0.052 Uiso calc R 1 . . H
H10C 0.7280 0.1323 0.2333 0.052 Uiso calc R 1 . . H
C11 0.5370(5) 0.7714(7) 0.0911(4) 0.0362(14) Uani d . 1 . . C
H11A 0.5060 0.8835 0.0805 0.054 Uiso calc R 1 . . H
H11B 0.5044 0.6986 0.0382 0.054 Uiso calc R 1 . . H
H11C 0.6249 0.7728 0.0889 0.054 Uiso calc R 1 . . H

loop_
_atom_site_aniso_label
_atom_site_aniso_U_11
_atom_site_aniso_U_22
_atom_site_aniso_U_33
_atom_site_aniso_U_12
_atom_site_aniso_U_13
_atom_site_aniso_U_23
S1 0.0222(7) 0.0295(7) 0.0259(7) 0.0012(6) 0.0033(5) -0.0040(6)
S2 0.0230(7) 0.0268(7) 0.0282(7) 0.0031(6) 0.0007(5) -0.0033(6)
O1 0.0173(18) 0.043(2) 0.037(2) 0.0013(17) 0.0032(15) -0.0048(18)
O2 0.036(2) 0.056(3) 0.0240(19) 0.0071(19) -0.0002(16) -0.0003(18)
O3 0.037(2) 0.036(2) 0.038(2) 0.0039(18) -0.0063(17) -0.0153(19)
O4 0.0201(19) 0.040(2) 0.046(2) 0.0050(17) 0.0030(16) 0.0030(18)
C1 0.019(3) 0.020(3) 0.026(3) 0.000(2) 0.002(2) 0.002(2)
C2 0.020(3) 0.023(3) 0.022(3) -0.001(2) 0.000(2) -0.003(2)
C3 0.022(3) 0.030(3) 0.031(3) -0.004(2) 0.001(2) 0.006(2)
C4 0.021(3) 0.026(3) 0.029(3) 0.002(2) 0.000(2) -0.003(2)
C5 0.037(3) 0.030(3) 0.025(3) -0.004(3) 0.006(2) 0.002(2)
C6 0.038(3) 0.026(3) 0.023(3) 0.002(3) -0.006(2) 0.005(2)
C7 0.030(3) 0.031(3) 0.029(3) 0.003(2) -0.008(2) -0.003(2)
C8 0.023(3) 0.026(3) 0.034(3) -0.001(2) 0.003(2) -0.008(2)
C9 0.020(3) 0.021(3) 0.027(3) 0.001(2) 0.001(2) -0.003(2)
C10 0.029(3) 0.026(3) 0.050(3) -0.001(2) 0.009(3) -0.009(3)
C11 0.042(3) 0.033(3) 0.034(3) 0.001(3) 0.007(3) 0.007(3)

loop_
_atom_type_symbol
_atom_type_description
_atom_type_scat_dispersion_real
_atom_type_scat_dispersion_imag
_atom_type_scat_source
C C 0.0033 0.0016 'International Tables Vol C Tables 4.2.6.8 and 6.1.1.4'
H H 0.0000 0.0000 'International Tables Vol C Tables 4.2.6.8 and 6.1.1.4'
O O 0.0106 0.0060 'International Tables Vol C Tables 4.2.6.8 and 6.1.1.4'
S S 0.1246 0.1234 'International Tables Vol C Tables 4.2.6.8 and 6.1.1.4'

loop_
_geom_angle_atom_site_label_1
_geom_angle_atom_site_label_2
_geom_angle_atom_site_label_3
_geom_angle
_geom_angle_publ_flag
O2 S1 O1 117.4(2) y
O2 S1 C10 109.2(2) y
O1 S1 C10 108.5(2) y
O2 S1 C1 107.1(2) y
O1 S1 C1 108.3(2) y
C10 S1 C1 105.7(2) y
O3 S2 O4 118.1(2) y
O3 S2 C11 109.3(2) y
O4 S2 C11 108.4(2) y
O3 S2 C2 108.7(2) y
O4 S2 C2 106.7(2) y
C11 S2 C2 104.7(2) y
C9 C1 C2 104.6(4) n
C9 C1 S1 114.5(3) n
C2 C1 S1 111.1(3) n
C9 C1 H1 108.8 n
C2 C1 H1 108.8 n
S1 C1 H1 108.8 n
C3 C2 C1 106.6(4) n
C3 C2 S2 110.1(3) n
C1 C2 S2 111.3(3) n
C3 C2 H2 109.6 n
C1 C2 H2 109.6 n
S2 C2 H2 109.6 n
C4 C3 C2 104.4(4) n
C4 C3 H3A 110.9 n
C2 C3 H3A 110.9 n
C4 C3 H3B 110.9 n
C2 C3 H3B 110.9 n
H3A C3 H3B 108.9 n
C9 C4 C5 119.8(4) n
C9 C4 C3 111.7(4) n
C5 C4 C3 128.5(4) n
C6 C5 C4 119.4(5) n
C6 C5 H5 120.3 n
C4 C5 H5 120.3 n
C7 C6 C5 120.6(4) n
C7 C6 H6 119.7 n
C5 C6 H6 119.7 n
C6 C7 C8 120.7(5) n
C6 C7 H7 119.7 n
C8 C7 H7 119.7 n
C7 C8 C9 118.3(5) n
C7 C8 H8 120.8 n
C9 C8 H8 120.8 n
C4 C9 C8 121.1(4) n
C4 C9 C1 110.7(4) n
C8 C9 C1 128.1(4) n
S1 C10 H10A 109.5 n
S1 C10 H10B 109.5 n
H10A C10 H10B 109.5 n
S1 C10 H10C 109.5 n
H10A C10 H10C 109.5 n
H10B C10 H10C 109.5 n
S2 C11 H11A 109.5 n
S2 C11 H11B 109.5 n
H11A C11 H11B 109.5 n
S2 C11 H11C 109.5 n
H11A C11 H11C 109.5 n
H11B C11 H11C 109.5 n

loop_
_geom_bond_atom_site_label_1
_geom_bond_atom_site_label_2
_geom_bond_site_symmetry_2
_geom_bond_distance
_geom_bond_publ_flag
S1 O2 . 1.448(3) y
S1 O1 . 1.448(3) y
S1 C10 . 1.749(5) y
S1 C1 . 1.797(5) y
S2 O3 . 1.436(3) y
S2 O4 . 1.450(3) y
S2 C11 . 1.755(5) y
S2 C2 . 1.786(5) y
C1 C9 . 1.513(6) n
C1 C2 . 1.549(6) n
C1 H1 . 1.0000 n
C2 C3 . 1.543(6) n
C2 H2 . 1.0000 n
C3 C4 . 1.507(6) n
C3 H3A . 0.9900 n
C3 H3B . 0.9900 n
C4 C9 . 1.387(6) n
C4 C5 . 1.386(6) n
C5 C6 . 1.385(7) n
C5 H5 . 0.9500 n
C6 C7 . 1.383(7) n
C6 H6 . 0.9500 n
C7 C8 . 1.388(7) n
C7 H7 . 0.9500 n
C8 C9 . 1.394(6) n
C8 H8 . 0.9500 n
C10 H10A . 0.9800 n
C10 H10B . 0.9800 n
C10 H10C . 0.9800 n
C11 H11A . 0.9800 n
C11 H11B . 0.9800 n
C11 H11C . 0.9800 n

loop_
_geom_torsion_atom_site_label_1
_geom_torsion_atom_site_label_2
_geom_torsion_atom_site_label_3
_geom_torsion_atom_site_label_4
_geom_torsion
_geom_torsion_publ_flag
O2 S1 C1 C9 171.9(3) n
O1 S1 C1 C9 -60.5(4) n
C10 S1 C1 C9 55.5(4) n
O2 S1 C1 C2 53.7(4) n
O1 S1 C1 C2 -178.8(3) n
C10 S1 C1 C2 -62.7(4) n
C9 C1 C2 C3 -13.5(5) n
S1 C1 C2 C3 110.6(4) n
C9 C1 C2 S2 106.6(4) n
S1 C1 C2 S2 -129.3(3) n
O3 S2 C2 C3 69.6(3) n
O4 S2 C2 C3 -58.8(4) n
C11 S2 C2 C3 -173.6(3) n
O3 S2 C2 C1 -48.3(4) n
O4 S2 C2 C1 -176.7(3) n
C11 S2 C2 C1 68.4(4) n
C1 C2 C3 C4 13.5(5) n
S2 C2 C3 C4 -107.3(4) n
C2 C3 C4 C9 -8.7(6) n
C2 C3 C4 C5 171.4(5) n
C9 C4 C5 C6 1.4(8) n
C3 C4 C5 C6 -178.8(5) n
C4 C5 C6 C7 -0.9(8) n
C5 C6 C7 C8 0.4(8) n
C6 C7 C8 C9 -0.3(7) n
C5 C4 C9 C8 -1.3(8) n
C3 C4 C9 C8 178.8(4) n
C5 C4 C9 C1 -180.0(4) n
C3 C4 C9 C1 0.1(6) n
C7 C8 C9 C4 0.8(7) n
C7 C8 C9 C1 179.2(5) n
C2 C1 C9 C4 8.5(5) n
S1 C1 C9 C4 -113.4(4) n
C2 C1 C9 C8 -170.1(5) n
S1 C1 C9 C8 68.0(6) n
